data_7206280
loop_
_publ_author_name
'Serpell, Christopher J.'
'Thomas, Owen'
'Odell, Barbara'
'Claridge, Timothy D. W.'
'Chall, Ricky'
'Thompson, Amber L.'
'Beer, Paul D.'

_publ_section_title
;
 Dimeric self-association of an isophthalamide macrocycle in solution
 and the solid state
;
_journal_issue 14
_journal_name_full CrystEngComm
_journal_page_first 4586
_journal_paper_doi 10.1039/c1ce05271c
_journal_volume 13
_journal_year 2011
_chemical_formula_moiety 'C36 H46 N2 O9, C6 F5 I'
_chemical_formula_sum 'C42 H46 F5 I N2 O9'
_chemical_formula_weight 944.73
_space_group_IT_number 15
_symmetry_cell_setting monoclinic
_symmetry_space_group_name_Hall '-C 2yc'
_symmetry_space_group_name_H-M 'C 1 2/c 1'
_atom_sites_solution_hydrogens geom
_atom_sites_solution_primary direct
_audit_creation_date 11-01-20
_audit_creation_method CRYSTALS_ver_14.07
_cell_angle_alpha 90
_cell_angle_beta 110.460(6)
_cell_angle_gamma 90
_cell_formula_units_Z 8
_cell_length_a 50.61(3)
_cell_length_b 9.703(6)
_cell_length_c 19.082(11)
_cell_measurement_reflns_used 15684
_cell_measurement_temperature 150
_cell_measurement_theta_max 63
_cell_measurement_theta_min 2
_cell_volume 8779(9)
_computing_cell_refinement 'CrystalClear (Rigaku, 1997--2002)'
_computing_data_collection 'CrystalClear (Rigaku, 1997--2002)'
_computing_data_reduction 'CrystalClear (Rigaku, 1997--2002)'
_computing_molecular_graphics 'CAMERON (Watkin et al., 1996)'
_computing_publication_material 'CRYSTALS (Betteridge et al., 2003)'
_computing_structure_refinement 'CRYSTALS (Betteridge et al., 2003)'
_computing_structure_solution 'Superflip (Palatinus & Chapuis, 2007)'
_diffrn_ambient_temperature 150
_diffrn_measured_fraction_theta_full 0.997
_diffrn_measured_fraction_theta_max 0.912
_diffrn_measurement_device Serial
_diffrn_measurement_device_type Unknown
_diffrn_measurement_method \w-scans
_diffrn_radiation_monochromator 'Si(1 1 1) double-crystal monochromator'
_diffrn_radiation_type Synchrotron
_diffrn_radiation_wavelength 0.68890
_diffrn_reflns_av_R_equivalents 0.108
_diffrn_reflns_limit_h_max 68
_diffrn_reflns_limit_h_min -76
_diffrn_reflns_limit_k_max 14
_diffrn_reflns_limit_k_min 0
_diffrn_reflns_limit_l_max 28
_diffrn_reflns_limit_l_min 0
_diffrn_reflns_number 50232
_diffrn_reflns_theta_full 29.492
_diffrn_reflns_theta_max 31.712
_diffrn_reflns_theta_min 0.832
_diffrn_standards_decay_% 0
_diffrn_standards_interval_count 0
_diffrn_standards_interval_time 0
_diffrn_standards_number 0
_exptl_absorpt_coefficient_mu 0.290
_exptl_absorpt_correction_T_max 0.80
_exptl_absorpt_correction_T_min 0.40
_exptl_absorpt_correction_type multi-scan
_exptl_absorpt_process_details 'CrystalClear (Rigaku, 1997--2002)'
_exptl_crystal_colour colorless
_exptl_crystal_density_diffrn 1.429
_exptl_crystal_density_method 'not measured'
_exptl_crystal_description needle
_exptl_crystal_F_000 3856.000
_exptl_crystal_size_max 0.368
_exptl_crystal_size_mid 0.051
_exptl_crystal_size_min 0.034
_refine_diff_density_max 0.82
_refine_diff_density_min -0.73
_refine_ls_extinction_method None
_refine_ls_goodness_of_fit_ref 1.2305
_refine_ls_hydrogen_treatment none
_refine_ls_matrix_type full
_refine_ls_number_parameters 832
_refine_ls_number_reflns 3934
_refine_ls_number_restraints 1387
_refine_ls_R_factor_all 0.1126
_refine_ls_R_factor_gt 0.0917
_refine_ls_shift/su_max 0.0007897
_refine_ls_shift/su_mean 0.0000487
_refine_ls_structure_factor_coef F
_refine_ls_weighting_details
;
Method, part 1, Chebychev polynomial, (Watkin, 1994, Prince, 1982)
[weight] = 1.0/[A~0~*T~0~(x)+A~1~*T~1~(x) ... +A~n-1~]*T~n-1~(x)]
where A~i~ are the Chebychev coefficients listed below and x= Fcalc/Fmax
Method = Robust Weighting (Prince, 1982)
W = [weight] * [1-(deltaF/6*sigmaF)^2^]^2^
A~i~ are:
12.5 4.86 9.46 3.25
;
_refine_ls_weighting_scheme calc
_refine_ls_wR_factor_all 0.1154
_refine_ls_wR_factor_gt 0.1028
_refine_ls_wR_factor_ref 0.1028
_reflns_limit_h_max 68
_reflns_limit_h_min -76
_reflns_limit_k_max 14
_reflns_limit_k_min 0
_reflns_limit_l_max 28
_reflns_limit_l_min 0
_reflns_number_gt 3934
_reflns_number_total 14914
_reflns_threshold_expression I>2.0\s(I)
_oxford_diffrn_Wilson_B_factor 4.91
_oxford_diffrn_Wilson_scale 2.16
_oxford_refine_ls_r_factor_ref 0.0917
_oxford_refine_ls_scale 0.824(3)
_oxford_reflns_number_all 5110
_oxford_reflns_threshold_expression_ref I>2.0\s(I)
_oxford_structure_analysis_title 005CJS10
_cod_data_source_file c1ce05271c.txt
_cod_data_source_block C6F5I
_cod_original_sg_symbol_H-M 'C 2/c '
_cod_original_formula_sum 'C42 H46.00 F5 I1 N2 O9'
_cod_database_code 7206280

loop_
_symmetry_equiv_pos_as_xyz
x,y,z
-x,-y,-z
x+1/2,y+1/2,z
-x+1/2,-y+1/2,-z
x,-y,z+1/2
-x,y,-z+1/2
x+1/2,-y+1/2,z+1/2
-x+1/2,y+1/2,-z+1/2

loop_
_atom_site_label
_atom_site_type_symbol
_atom_site_fract_x
_atom_site_fract_y
_atom_site_fract_z
_atom_site_U_iso_or_equiv
_atom_site_occupancy
_atom_site_adp_type
_atom_site_refinement_flags_posn
_atom_site_refinement_flags_adp
_atom_site_refinement_flags_occupancy
_atom_site_disorder_assembly
_atom_site_disorder_group
_oxford_atom_site_special_shape
_atom_site_attached_hydrogens
C1 C 0.87389(14) 0.3522(9) 0.6014(4) 0.0579 1.0000 Uani . U . . . . .
C2 C 0.86976(14) 0.4764(9) 0.5630(4) 0.0592 1.0000 Uani . U . . . . .
C3 C 0.88940(15) 0.5856(10) 0.5894(4) 0.0646 1.0000 Uani . U . . . . .
C4 C 0.91366(15) 0.5715(10) 0.6543(4) 0.0673 1.0000 Uani . U . . . . .
C5 C 0.91715(14) 0.4450(10) 0.6908(4) 0.0661 1.0000 Uani . U . . . . .
C6 C 0.89746(14) 0.3342(9) 0.6673(4) 0.0640 1.0000 Uani . U . . . . .
C7 C 0.93565(15) 0.6873(9) 0.6837(4) 0.0857 1.0000 Uani D U . . . . .
C8 C 0.9257(2) 0.8253(9) 0.6415(5) 0.0940 0.893(12) Uani D U P 1 1 . .
C9 C 0.9417(3) 0.7106(12) 0.7677(4) 0.1084 0.893(12) Uani D U P 1 1 . .
C10 C 0.96260(18) 0.6410(12) 0.6705(7) 0.1043 0.893(12) Uani D U P 1 1 . .
C11 C 0.90231(17) 0.2066(10) 0.7128(4) 0.0741 1.0000 Uani . U . . . . .
O12 O 0.92631(14) 0.1749(8) 0.7542(4) 0.1138 1.0000 Uani . U . . . . .
N13 N 0.88004(15) 0.1253(10) 0.7058(4) 0.0943 1.0000 Uani . U . . . . .
C14 C 0.8806(2) 0.0066(13) 0.7528(6) 0.0988 1.0000 Uani . U . . . . .
C15 C 0.85044(19) -0.0264(11) 0.7503(5) 0.0820 1.0000 Uani . U . . . . .
O16 O 0.84051(11) 0.0921(6) 0.7786(2) 0.0715 1.0000 Uani . U . . . . .
C17 C 0.8134(2) 0.0963(14) 0.7875(5) 0.0542 0.484(8) Uani D U P . 1 . .
C18 C 0.8072(3) 0.2180(13) 0.8177(5) 0.0542 0.484(8) Uani D U P . 1 . .
C19 C 0.7815(3) 0.2332(12) 0.8287(5) 0.0538 0.484(8) Uani D U P . 1 . .
C20 C 0.7618(2) 0.1259(12) 0.8093(5) 0.0539 0.484(8) Uani D U P . 1 . .
C21 C 0.7680(3) 0.0030(11) 0.7793(5) 0.0547 0.484(8) Uani D U P . 1 . .
C22 C 0.7937(3) -0.0107(13) 0.7679(5) 0.0549 0.484(8) Uani D U P . 1 . .
O23 O 0.7365(2) 0.1481(10) 0.8204(4) 0.0590 0.484(8) Uani D U P . 1 . .
C24 C 0.7203(3) 0.0350(16) 0.8330(10) 0.0690 0.484(8) Uani D U P . 1 . .
C25 C 0.6926(3) 0.073(3) 0.8399(9) 0.0729 0.484(8) Uani D U P . 1 . .
O26 O 0.6731(3) 0.097(2) 0.7651(10) 0.0755 0.484(8) Uani D U P . 1 . .
C27 C 0.6443(3) 0.072(3) 0.7586(9) 0.0823 0.484(8) Uani D U P . 1 . .
C28 C 0.6254(5) 0.074(2) 0.6783(9) 0.0898 0.484(8) Uani D U P . 1 . .
O29 O 0.6228(4) 0.2129(18) 0.6509(8) 0.0824 0.484(8) Uani D U P . 1 . .
C30 C 0.6031(4) 0.223(2) 0.5751(9) 0.0840 0.484(8) Uani D U P . 1 . .
C31 C 0.6047(3) 0.364(2) 0.5448(12) 0.0816 0.484(8) Uani D U P . 1 . .
O32 O 0.6325(3) 0.3859(18) 0.5412(10) 0.0780 0.484(8) Uani D U P . 1 . .
C33 C 0.6357(4) 0.5206(19) 0.5130(13) 0.0804 0.484(8) Uani D U P . 1 . .
C34 C 0.6650(4) 0.538(2) 0.5126(12) 0.0722 0.484(8) Uani D U P . 1 . .
O35 O 0.66674(11) 0.4331(6) 0.4602(3) 0.0737 1.0000 Uani D U . . . . .
C36 C 0.69318(16) 0.4434(8) 0.4524(4) 0.0563 1.0000 Uani . U . . . . .
C37 C 0.7108(2) 0.5576(8) 0.4728(5) 0.0744 1.0000 Uani . U . . . . .
C38 C 0.7363(2) 0.5594(8) 0.4612(5) 0.0777 1.0000 Uani . U . . . . .
C39 C 0.74586(16) 0.4478(7) 0.4314(4) 0.0541 1.0000 Uani . U . . . . .
C40 C 0.72809(16) 0.3346(9) 0.4108(5) 0.0676 1.0000 Uani . U . . . . .
C41 C 0.70240(16) 0.3356(9) 0.4213(5) 0.0714 1.0000 Uani . U . . . . .
O42 O 0.77209(10) 0.4597(5) 0.4248(3) 0.0601 1.0000 Uani . U . . . . .
C43 C 0.78080(16) 0.3484(9) 0.3872(4) 0.0631 1.0000 Uani . U . . . . .
C44 C 0.80931(16) 0.3894(11) 0.3812(4) 0.0723 1.0000 Uani . U . . . . .
N45 N 0.83264(12) 0.3882(8) 0.4529(3) 0.0669 1.0000 Uani . U . . . . .
C46 C 0.84456(15) 0.5042(11) 0.4933(4) 0.0624 1.0000 Uani . U . . . . .
O47 O 0.83544(14) 0.6201(8) 0.4749(3) 0.0879 1.0000 Uani . U . . . . .
C101 C 1.0011(2) 0.1768(16) 0.6228(5) 0.0857 0.512(8) Uani D U P . 3 . .
C102 C 1.0084(2) 0.0489(13) 0.6049(5) 0.0869 0.512(8) Uani D U P . 3 . .
C103 C 1.0297(2) 0.0301(11) 0.5766(5) 0.0879 0.512(8) Uani D U P . 3 . .
C104 C 1.0441(2) 0.1442(14) 0.5677(5) 0.0919 0.512(8) Uani D U P . 3 . .
C105 C 1.0377(2) 0.2743(12) 0.5850(5) 0.0925 0.512(8) Uani D U P . 3 . .
C106 C 1.0161(2) 0.2879(12) 0.6130(5) 0.0905 0.512(8) Uani D U P . 3 . .
I107 I 0.96843(7) 0.1857(4) 0.6690(2) 0.0808 0.512(8) Uani D U P . 3 . .
F108 F 0.99349(18) -0.0655(12) 0.6129(4) 0.0899 0.512(8) Uani D U P . 3 . .
F109 F 1.03682(19) -0.0997(11) 0.5591(4) 0.0914 0.512(8) Uani D U P . 3 . .
F110 F 1.06519(18) 0.1201(15) 0.5394(4) 0.0942 0.512(8) Uani D U P . 3 . .
F111 F 1.05343(18) 0.3843(12) 0.5759(5) 0.0982 0.512(8) Uani D U P . 3 . .
F112 F 1.00894(19) 0.4157(11) 0.6330(4) 0.0952 0.512(8) Uani D U P . 3 . .
C117 C 0.8148(2) 0.0726(15) 0.7882(5) 0.0641 0.516(8) Uani D U P . 2 . .
C118 C 0.8053(2) 0.1834(13) 0.8201(5) 0.0628 0.516(8) Uani D U P . 2 . .
C119 C 0.7796(2) 0.1712(12) 0.8321(5) 0.0636 0.516(8) Uani D U P . 2 . .
C120 C 0.7636(2) 0.0500(13) 0.8122(5) 0.0646 0.516(8) Uani D U P . 2 . .
C121 C 0.7737(2) -0.0590(13) 0.7814(5) 0.0650 0.516(8) Uani D U P . 2 . .
C122 C 0.7992(2) -0.0490(14) 0.7689(5) 0.0645 0.516(8) Uani D U P . 2 . .
O123 O 0.7369(2) 0.0181(11) 0.8201(4) 0.0702 0.516(8) Uani D U P . 2 . .
C124 C 0.7267(3) 0.1286(17) 0.8538(10) 0.0734 0.516(8) Uani D U P . 2 . .
C125 C 0.6987(3) 0.076(3) 0.8515(9) 0.0743 0.516(8) Uani D U P . 2 . .
O126 O 0.6778(3) 0.080(2) 0.7773(8) 0.0676 0.516(8) Uani D U P . 2 . .
C127 C 0.6508(3) 0.028(2) 0.7736(8) 0.0676 0.516(8) Uani D U P . 2 . .
C128 C 0.6321(4) 0.0194(14) 0.6934(8) 0.0710 0.516(8) Uani D U P . 2 . .
O129 O 0.6249(3) 0.1554(12) 0.6622(6) 0.0580 0.516(8) Uani D U P . 2 . .
C130 C 0.6056(3) 0.1522(16) 0.5859(6) 0.0586 0.516(8) Uani D U P . 2 . .
C131 C 0.6043(3) 0.2957(15) 0.5556(10) 0.0572 0.516(8) Uani D U P . 2 . .
O132 O 0.6309(2) 0.3345(12) 0.5490(8) 0.0573 0.516(8) Uani D U P . 2 . .
C133 C 0.6298(3) 0.4690(15) 0.5166(11) 0.0647 0.516(8) Uani D U P . 2 . .
C134 C 0.6580(3) 0.5103(18) 0.5136(10) 0.0634 0.516(8) Uani D U P . 2 . .
C201 C 0.9996(3) 0.1985(19) 0.6099(5) 0.1119 0.488(8) Uani D U P . 4 . .
C202 C 1.0127(3) 0.0773(16) 0.6047(5) 0.1117 0.488(8) Uani D U P . 4 . .
C203 C 1.0360(3) 0.0742(14) 0.5833(5) 0.1120 0.488(8) Uani D U P . 4 . .
C204 C 1.0463(2) 0.1964(18) 0.5678(5) 0.1144 0.488(8) Uani D U P . 4 . .
C205 C 1.0336(3) 0.3195(15) 0.5719(5) 0.1164 0.488(8) Uani D U P . 4 . .
C206 C 1.0103(3) 0.3186(15) 0.5933(6) 0.1148 0.488(8) Uani D U P . 4 . .
I207 I 0.96329(8) 0.2252(6) 0.6420(3) 0.1100 0.488(8) Uani D U P . 4 . .
F208 F 1.0035(2) -0.0475(16) 0.6204(5) 0.1134 0.488(8) Uani D U P . 4 . .
F209 F 1.0481(2) -0.0502(14) 0.5788(5) 0.1132 0.488(8) Uani D U P . 4 . .
F210 F 1.0701(2) 0.1988(18) 0.5479(5) 0.1150 0.488(8) Uani D U P . 4 . .
F211 F 1.0438(2) 0.4423(15) 0.5561(5) 0.1217 0.488(8) Uani D U P . 4 . .
F212 F 1.0000(2) 0.4493(14) 0.5954(5) 0.1191 0.488(8) Uani D U P . 4 . .
C49 C 0.9228(12) 0.816(5) 0.707(3) 0.0837 0.107(12) Uani D U P 1 2 . .
C50 C 0.9581(11) 0.624(6) 0.754(2) 0.0896 0.107(12) Uani D U P 1 2 . .
C48 C 0.9496(13) 0.728(8) 0.627(3) 0.0915 0.107(12) Uani D U P 1 2 . .
H11 H 0.8609 0.2793 0.5843 0.0728 1.0000 Uiso R . . . . . .
H31 H 0.8860 0.6704 0.5628 0.0798 1.0000 Uiso R . . . . . .
H51 H 0.9330 0.4304 0.7325 0.0798 1.0000 Uiso R . . . . . .
H81 H 0.9388 0.8987 0.6649 0.1394 0.893(12) Uiso R . P 1 1 . .
H82 H 0.9250 0.8092 0.5900 0.1390 0.893(12) Uiso R . P 1 1 . .
H83 H 0.9069 0.8463 0.6417 0.1393 0.893(12) Uiso R . P 1 1 . .
H93 H 0.9522 0.7965 0.7809 0.1540 0.893(12) Uiso R . P 1 1 . .
H92 H 0.9523 0.6343 0.7984 0.1543 0.893(12) Uiso R . P 1 1 . .
H91 H 0.9234 0.7220 0.7728 0.1538 0.893(12) Uiso R . P 1 1 . .
H101 H 0.9753 0.7181 0.6827 0.1451 0.893(12) Uiso R . P 1 1 . .
H102 H 0.9704 0.5647 0.7047 0.1452 0.893(12) Uiso R . P 1 1 . .
H103 H 0.9579 0.6134 0.6187 0.1454 0.893(12) Uiso R . P 1 1 . .
H141 H 0.8919 0.0354 0.8030 0.1356 1.0000 Uiso R . . . . . .
H142 H 0.8892 -0.0708 0.7371 0.1355 1.0000 Uiso R . . . . . .
H151 H 0.8504 -0.1067 0.7816 0.0985 1.0000 Uiso R . . . . . .
H152 H 0.8379 -0.0447 0.6986 0.0985 1.0000 Uiso R . . . . . .
H242 H 0.7316 -0.0103 0.8791 0.0792 0.484(8) Uiso DR . P . 1 . .
H241 H 0.7161 -0.0295 0.7915 0.0792 0.484(8) Uiso DR . P . 1 . .
H251 H 0.6954 0.1589 0.8669 0.0693 0.484(8) Uiso DR . P . 1 . .
H252 H 0.6851 0.0033 0.8634 0.0691 0.484(8) Uiso DR . P . 1 . .
H272 H 0.6444 -0.0117 0.7860 0.1035 0.484(8) Uiso DR . P . 1 . .
H271 H 0.6389 0.1492 0.7824 0.1030 0.484(8) Uiso DR . P . 1 . .
H282 H 0.6331 0.0134 0.6501 0.1053 0.484(8) Uiso DR . P . 1 . .
H281 H 0.6068 0.0424 0.6748 0.1049 0.484(8) Uiso DR . P . 1 . .
H302 H 0.6061 0.1577 0.5410 0.0922 0.484(8) Uiso DR . P . 1 . .
H301 H 0.5845 0.2078 0.5788 0.0920 0.484(8) Uiso DR . P . 1 . .
H312 H 0.6027 0.4292 0.5807 0.0950 0.484(8) Uiso DR . P . 1 . .
H311 H 0.5897 0.3795 0.4970 0.0950 0.484(8) Uiso DR . P . 1 . .
H331 H 0.6334 0.5874 0.5486 0.0992 0.484(8) Uiso DR . P . 1 . .
H332 H 0.6207 0.5348 0.4644 0.0991 0.484(8) Uiso DR . P . 1 . .
H342 H 0.6798 0.5352 0.5615 0.0851 0.484(8) Uiso DR . P . 1 . .
H341 H 0.6656 0.6249 0.4880 0.0852 0.484(8) Uiso DR . P . 1 . .
H371 H 0.7048 0.6332 0.4930 0.0876 1.0000 Uiso R . . . . . .
H381 H 0.7478 0.6381 0.4745 0.0941 1.0000 Uiso R . . . . . .
H401 H 0.7343 0.2568 0.3906 0.0829 1.0000 Uiso R . . . . . .
H411 H 0.6908 0.2593 0.4066 0.0888 1.0000 Uiso R . . . . . .
H431 H 0.7834 0.2644 0.4164 0.0749 1.0000 Uiso R . . . . . .
H432 H 0.7665 0.3343 0.3381 0.0740 1.0000 Uiso R . . . . . .
H442 H 0.8135 0.3309 0.3456 0.0885 1.0000 Uiso R . . . . . .
H441 H 0.8068 0.4864 0.3655 0.0883 1.0000 Uiso R . . . . . .
H1241 H 0.7400 0.1465 0.9040 0.0851 0.516(8) Uiso DR . P . 2 . .
H1242 H 0.7242 0.2103 0.8233 0.0852 0.516(8) Uiso DR . P . 2 . .
H1251 H 0.7011 -0.0153 0.8735 0.0939 0.516(8) Uiso DR . P . 2 . .
H1252 H 0.6921 0.1408 0.8805 0.0942 0.516(8) Uiso DR . P . 2 . .
H1271 H 0.6533 -0.0653 0.7941 0.0851 0.516(8) Uiso DR . P . 2 . .
H1272 H 0.6414 0.0877 0.7986 0.0853 0.516(8) Uiso DR . P . 2 . .
H1281 H 0.6443 -0.0149 0.6673 0.0893 0.516(8) Uiso DR . P . 2 . .
H1282 H 0.6157 -0.0415 0.6825 0.0894 0.516(8) Uiso DR . P . 2 . .
H1302 H 0.6139 0.0885 0.5604 0.0672 0.516(8) Uiso DR . P . 2 . .
H1301 H 0.5867 0.1199 0.5811 0.0670 0.516(8) Uiso DR . P . 2 . .
H1312 H 0.5997 0.3586 0.5885 0.0653 0.516(8) Uiso DR . P . 2 . .
H1311 H 0.5895 0.3002 0.5063 0.0650 0.516(8) Uiso DR . P . 2 . .
H1332 H 0.6222 0.5336 0.5432 0.0813 0.516(8) Uiso DR . P . 2 . .
H1331 H 0.6176 0.4665 0.4642 0.0811 0.516(8) Uiso DR . P . 2 . .
H1342 H 0.6715 0.4842 0.5621 0.0829 0.516(8) Uiso DR . P . 2 . .
H1341 H 0.6590 0.6085 0.5057 0.0833 0.516(8) Uiso DR . P . 2 . .
H1181 H 0.8157 0.2672 0.8328 0.0635 0.516(8) Uiso DR . P . 2 . .
H1191 H 0.7728 0.2442 0.8543 0.0689 0.516(8) Uiso DR . P . 2 . .
H191 H 0.7774 0.3159 0.8495 0.0505 0.484(8) Uiso DR . P . 1 . .
H181 H 0.8206 0.2908 0.8304 0.0600 0.484(8) Uiso DR . P . 1 . .
H1211 H 0.7633 -0.1425 0.7685 0.0651 0.516(8) Uiso DR . P . 2 . .
H1221 H 0.8062 -0.1231 0.7480 0.0697 0.516(8) Uiso DR . P . 2 . .
H211 H 0.7548 -0.0707 0.7670 0.0485 0.484(8) Uiso DR . P . 1 . .
H221 H 0.7977 -0.0932 0.7466 0.0620 0.484(8) Uiso DR . P . 1 . .
H451 H 0.8395 0.3102 0.4702 0.0722 1.0000 Uiso R . . . . . .
H131 H 0.8646 0.1440 0.6708 0.1154 1.0000 Uiso R . . . . . .
H502 H 0.9668 0.5483 0.7387 0.0956 0.107(12) Uiso R . P 1 2 . .
H503 H 0.9718 0.6934 0.7751 0.0956 0.107(12) Uiso R . P 1 2 . .
H501 H 0.9502 0.5943 0.7895 0.0956 0.107(12) Uiso R . P 1 2 . .
H493 H 0.9157 0.7869 0.7444 0.0831 0.107(12) Uiso R . P 1 2 . .
H491 H 0.9363 0.8868 0.7262 0.0831 0.107(12) Uiso R . P 1 2 . .
H492 H 0.9077 0.8495 0.6649 0.0831 0.107(12) Uiso R . P 1 2 . .
H481 H 0.9349 0.7646 0.5849 0.1215 0.107(12) Uiso R . P 1 2 . .
H482 H 0.9639 0.7959 0.6461 0.1215 0.107(12) Uiso R . P 1 2 . .
H483 H 0.9574 0.6492 0.6120 0.1215 0.107(12) Uiso R . P 1 2 . .

loop_
_atom_site_aniso_label
_atom_site_aniso_U_11
_atom_site_aniso_U_22
_atom_site_aniso_U_33
_atom_site_aniso_U_23
_atom_site_aniso_U_13
_atom_site_aniso_U_12
C1 0.036(3) 0.099(4) 0.038(3) -0.018(2) 0.0123(18) -0.002(3)
C2 0.043(3) 0.105(4) 0.033(3) -0.015(2) 0.0180(17) -0.012(2)
C3 0.042(3) 0.106(4) 0.047(3) -0.018(3) 0.0167(19) -0.011(3)
C4 0.038(3) 0.105(3) 0.056(4) -0.032(3) 0.0136(19) 0.002(3)
C5 0.033(3) 0.104(4) 0.053(4) -0.033(3) 0.005(3) 0.011(3)
C6 0.036(3) 0.102(4) 0.048(3) -0.022(2) 0.0077(19) 0.009(2)
C7 0.051(3) 0.114(4) 0.076(4) -0.033(4) 0.002(3) -0.007(3)
C8 0.068(6) 0.110(4) 0.089(6) -0.030(5) 0.008(5) -0.013(4)
C9 0.112(9) 0.108(9) 0.076(4) -0.043(4) -0.003(5) -0.003(7)
C10 0.049(4) 0.113(8) 0.144(10) -0.036(8) 0.025(6) -0.022(4)
C11 0.053(2) 0.111(4) 0.048(4) -0.016(3) 0.004(3) 0.013(3)
O12 0.064(3) 0.119(5) 0.113(5) 0.004(4) -0.025(3) 0.002(3)
N13 0.052(3) 0.147(6) 0.072(4) 0.035(4) 0.007(3) 0.014(3)
C14 0.074(4) 0.128(6) 0.089(6) 0.034(5) 0.023(4) 0.035(3)
C15 0.083(4) 0.102(5) 0.061(5) 0.016(4) 0.025(4) 0.020(4)
O16 0.064(2) 0.095(4) 0.052(3) 0.001(3) 0.014(2) -0.004(2)
C17 0.067(4) 0.049(4) 0.037(5) 0.007(3) 0.006(4) -0.003(3)
C18 0.067(3) 0.048(3) 0.038(4) 0.006(3) 0.008(3) -0.006(2)
C19 0.068(3) 0.047(3) 0.038(4) 0.005(3) 0.008(3) -0.007(2)
C20 0.068(3) 0.047(3) 0.039(4) 0.005(3) 0.009(3) -0.007(2)
C21 0.067(4) 0.046(4) 0.040(4) 0.004(3) 0.005(4) -0.006(3)
C22 0.067(4) 0.048(4) 0.038(5) 0.005(3) 0.005(4) -0.003(3)
O23 0.072(3) 0.054(4) 0.047(4) 0.004(3) 0.016(3) -0.009(3)
C24 0.076(4) 0.068(4) 0.060(4) 0.003(3) 0.020(3) -0.018(3)
C25 0.077(4) 0.080(4) 0.060(4) -0.002(3) 0.021(3) -0.019(4)
O26 0.074(3) 0.096(4) 0.058(4) -0.001(4) 0.024(3) -0.017(4)
C27 0.073(4) 0.112(4) 0.062(4) -0.005(3) 0.024(4) -0.017(4)
C28 0.080(3) 0.117(5) 0.065(4) -0.006(3) 0.017(3) -0.012(4)
O29 0.071(4) 0.117(5) 0.059(4) -0.009(3) 0.022(3) -0.015(5)
C30 0.072(4) 0.116(5) 0.061(4) -0.006(3) 0.021(3) -0.015(5)
C31 0.066(4) 0.117(5) 0.069(4) -0.003(3) 0.032(3) -0.009(5)
O32 0.066(4) 0.110(5) 0.068(4) -0.006(4) 0.035(3) -0.001(5)
C33 0.066(5) 0.110(5) 0.077(4) -0.005(4) 0.039(3) -0.002(4)
C34 0.067(5) 0.095(5) 0.069(4) -0.012(3) 0.042(3) 0.004(5)
O35 0.063(2) 0.106(4) 0.049(3) -0.017(2) 0.015(2) 0.009(2)
C36 0.066(3) 0.069(3) 0.031(3) -0.008(3) 0.013(3) 0.003(2)
C37 0.104(4) 0.043(4) 0.087(5) -0.002(3) 0.047(4) 0.003(3)
C38 0.105(4) 0.039(3) 0.101(6) -0.005(4) 0.051(5) -0.014(3)
C39 0.063(3) 0.042(3) 0.053(4) 0.005(3) 0.015(3) -0.007(2)
C40 0.051(3) 0.068(4) 0.079(5) -0.036(4) 0.017(3) -0.016(3)
C41 0.053(3) 0.084(4) 0.073(5) -0.048(4) 0.017(3) -0.020(3)
O42 0.060(2) 0.059(3) 0.053(3) -0.001(2) 0.011(2) -0.017(2)
C43 0.050(3) 0.093(5) 0.037(4) -0.013(3) 0.004(2) -0.015(3)
C44 0.059(3) 0.114(6) 0.037(3) -0.009(3) 0.009(2) -0.024(3)
N45 0.050(3) 0.108(4) 0.039(3) -0.007(3) 0.0111(19) -0.024(3)
C46 0.047(3) 0.103(3) 0.037(3) -0.005(2) 0.0146(18) -0.021(3)
O47 0.083(4) 0.102(3) 0.056(3) 0.010(3) -0.003(3) -0.028(3)
C101 0.0486(18) 0.128(3) 0.085(2) -0.005(2) 0.0289(15) 0.0123(18)
C102 0.051(2) 0.128(3) 0.086(3) -0.003(3) 0.030(2) 0.014(2)
C103 0.052(3) 0.130(3) 0.087(3) -0.002(3) 0.031(2) 0.016(2)
C104 0.055(3) 0.135(3) 0.091(3) 0.001(3) 0.032(2) 0.013(2)
C105 0.055(3) 0.132(3) 0.095(3) 0.002(3) 0.032(2) 0.011(2)
C106 0.053(2) 0.130(3) 0.092(3) -0.001(3) 0.029(2) 0.011(2)
I107 0.0462(11) 0.1200(16) 0.0789(16) -0.0106(11) 0.0250(10) 0.0102(9)
F108 0.055(3) 0.129(3) 0.090(4) -0.002(3) 0.031(3) 0.012(3)
F109 0.054(3) 0.132(4) 0.088(4) -0.003(3) 0.025(3) 0.021(3)
F110 0.059(3) 0.138(4) 0.093(4) 0.001(3) 0.036(3) 0.012(3)
F111 0.057(3) 0.136(4) 0.104(4) 0.008(3) 0.031(3) 0.009(3)
F112 0.057(3) 0.129(3) 0.097(4) -0.004(3) 0.025(3) 0.012(3)
C117 0.056(4) 0.084(4) 0.042(5) 0.002(4) 0.004(3) -0.001(3)
C118 0.055(4) 0.081(4) 0.042(5) 0.002(4) 0.004(3) -0.004(3)
C119 0.056(3) 0.082(4) 0.043(4) 0.002(4) 0.006(3) -0.003(3)
C120 0.057(3) 0.084(4) 0.046(4) 0.001(3) 0.009(3) -0.004(3)
C121 0.056(4) 0.083(4) 0.046(4) 0.000(4) 0.005(3) -0.003(3)
C122 0.056(4) 0.084(4) 0.043(5) -0.003(4) 0.004(3) 0.000(3)
O123 0.060(3) 0.088(4) 0.058(4) 0.001(3) 0.014(3) -0.005(3)
C124 0.063(3) 0.092(4) 0.065(4) 0.002(3) 0.022(3) -0.004(3)
C125 0.066(3) 0.097(4) 0.060(4) 0.007(3) 0.022(3) -0.007(4)
O126 0.060(4) 0.096(4) 0.055(4) 0.014(3) 0.030(3) -0.010(4)
C127 0.059(4) 0.094(4) 0.057(4) 0.015(3) 0.029(3) -0.008(3)
C128 0.064(4) 0.087(4) 0.061(4) 0.013(3) 0.021(3) -0.002(3)
O129 0.049(4) 0.078(4) 0.050(3) 0.000(3) 0.022(3) -0.004(4)
C130 0.051(3) 0.073(4) 0.052(3) -0.001(3) 0.018(3) -0.004(3)
C131 0.048(3) 0.071(4) 0.054(3) -0.002(3) 0.019(3) -0.005(4)
O132 0.048(3) 0.072(4) 0.054(4) -0.007(3) 0.021(3) -0.006(3)
C133 0.059(4) 0.073(4) 0.064(3) -0.005(3) 0.024(3) -0.013(4)
C134 0.062(4) 0.075(4) 0.060(4) -0.014(4) 0.030(3) -0.013(4)
C201 0.054(2) 0.168(4) 0.115(3) -0.038(3) 0.032(2) -0.002(2)
C202 0.053(3) 0.169(4) 0.117(4) -0.032(3) 0.033(2) 0.000(2)
C203 0.054(3) 0.170(4) 0.116(4) -0.029(3) 0.034(3) 0.001(3)
C204 0.058(3) 0.173(5) 0.116(4) -0.026(3) 0.034(3) 0.000(3)
C205 0.059(3) 0.172(4) 0.120(4) -0.024(3) 0.032(3) 0.001(3)
C206 0.058(3) 0.169(4) 0.118(4) -0.030(3) 0.031(2) 0.001(2)
I207 0.0534(14) 0.163(3) 0.115(3) -0.051(2) 0.0308(16) -0.0082(15)
F208 0.052(3) 0.170(4) 0.121(4) -0.031(4) 0.033(3) -0.001(3)
F209 0.053(4) 0.172(5) 0.117(4) -0.028(4) 0.032(3) 0.003(3)
F210 0.061(3) 0.173(5) 0.115(4) -0.024(4) 0.037(3) -0.001(3)
F211 0.064(4) 0.174(5) 0.126(4) -0.017(4) 0.031(3) 0.001(3)
F212 0.064(3) 0.170(4) 0.119(4) -0.029(4) 0.026(3) 0.004(3)
C49 0.05(3) 0.105(17) 0.07(3) -0.03(2) -0.01(2) -0.006(12)
C50 0.06(2) 0.10(3) 0.08(2) -0.044(19) -0.008(14) -0.003(17)
C48 0.04(3) 0.13(3) 0.09(2) -0.04(2) 0.002(17) -0.03(2)

loop_
_atom_type_symbol
_atom_type_scat_dispersion_real
_atom_type_scat_dispersion_imag
_atom_type_scat_Cromer_Mann_a1
_atom_type_scat_Cromer_Mann_b1
_atom_type_scat_Cromer_Mann_a2
_atom_type_scat_Cromer_Mann_b2
_atom_type_scat_Cromer_Mann_a3
_atom_type_scat_Cromer_Mann_b3
_atom_type_scat_Cromer_Mann_a4
_atom_type_scat_Cromer_Mann_b4
_atom_type_scat_Cromer_Mann_c
_atom_type_scat_source
C 0.0181 0.0091 2.3100 20.8439 1.0200 10.2075 1.5886 0.5687 0.8650 51.6512 0.2156 'International Tables Vol C 4.2.6.8 and 6.1.1.4'
H 0.0000 0.0000 0.4930 10.5109 0.3229 26.1257 0.1402 3.1424 0.0408 57.7998 0.0030 'International Tables Vol C 4.2.6.8 and 6.1.1.4'
N 0.0311 0.0180 12.2126 0.0057 3.1322 9.8933 2.0125 28.9975 1.1663 0.5826 -11.5290 'International Tables Vol C 4.2.6.8 and 6.1.1.4'
O 0.0492 0.0322 3.0485 13.2771 2.2868 5.7011 1.5463 0.3239 0.8670 32.9089 0.2508 'International Tables Vol C 4.2.6.8 and 6.1.1.4'
I -0.3257 6.8362 20.1472 4.3470 18.9949 0.3814 7.5138 27.7660 2.2735 66.8776 4.0712 'International Tables Vol C 4.2.6.8 and 6.1.1.4'
F 0.0727 0.0534 3.5392 10.2825 2.6412 4.2944 1.5170 0.2615 1.0243 26.1476 0.2776 'International Tables Vol C 4.2.6.8 and 6.1.1.4'

loop_
_geom_angle_atom_site_label_1
_geom_angle_site_symmetry_1
_geom_angle_atom_site_label_2
_geom_angle_site_symmetry_2
_geom_angle_atom_site_label_3
_geom_angle_site_symmetry_3
_geom_angle
_geom_angle_publ_flag
C2 . C1 . C6 . 120.2(7) yes
C2 . C1 . H11 . 120.7 no
C6 . C1 . H11 . 119.1 no
C1 . C2 . C3 . 120.2(7) yes
C1 . C2 . C46 . 123.0(7) yes
C3 . C2 . C46 . 116.7(8) yes
C2 . C3 . C4 . 121.7(9) yes
C2 . C3 . H31 . 119.0 no
C4 . C3 . H31 . 119.3 no
C3 . C4 . C5 . 116.3(8) yes
C3 . C4 . C7 . 122.9(9) yes
C5 . C4 . C7 . 120.7(7) yes
C4 . C5 . C6 . 123.7(7) yes
C4 . C5 . H51 . 119.1 no
C6 . C5 . H51 . 117.2 no
C5 . C6 . C1 . 117.9(8) yes
C5 . C6 . C11 . 119.4(7) yes
C1 . C6 . C11 . 122.7(8) yes
C4 . C7 . C8 . 112.1(7) yes
C4 . C7 . C9 . 109.9(7) yes
C8 . C7 . C9 . 108.9(6) yes
C4 . C7 . C10 . 107.2(7) yes
C8 . C7 . C10 . 108.3(6) yes
C9 . C7 . C10 . 110.4(6) yes
C4 . C7 . C49 . 112(3) yes
C4 . C7 . C50 . 104(3) yes
C49 . C7 . C50 . 109.3(9) yes
C4 . C7 . C48 . 112(3) yes
C49 . C7 . C48 . 109.7(9) yes
C50 . C7 . C48 . 109.3(9) yes
C7 . C8 . H81 . 110.4 no
C7 . C8 . H82 . 105.8 no
H81 . C8 . H82 . 110.6 no
C7 . C8 . H83 . 108.6 no
H81 . C8 . H83 . 110.9 no
H82 . C8 . H83 . 110.3 no
C7 . C9 . H93 . 106.7 no
C7 . C9 . H92 . 112.2 no
H93 . C9 . H92 . 110.8 no
C7 . C9 . H91 . 105.8 no
H93 . C9 . H91 . 109.2 no
H92 . C9 . H91 . 111.9 no
C7 . C10 . H101 . 106.9 no
C7 . C10 . H102 . 106.7 no
H101 . C10 . H102 . 110.5 no
C7 . C10 . H103 . 109.3 no
H101 . C10 . H103 . 111.4 no
H102 . C10 . H103 . 111.7 no
C6 . C11 . O12 . 120.5(9) yes
C6 . C11 . N13 . 118.1(7) yes
O12 . C11 . N13 . 121.3(9) yes
C11 . O12 . I207 . 101.5(6) yes
C11 . N13 . C14 . 124.6(8) yes
C11 . N13 . H131 . 117.3 no
C14 . N13 . H131 . 118.0 no
N13 . C14 . C15 . 109.7(7) yes
N13 . C14 . H141 . 105.0 no
C15 . C14 . H141 . 109.1 no
N13 . C14 . H142 . 109.8 no
C15 . C14 . H142 . 112.0 no
H141 . C14 . H142 . 111.0 no
C14 . C15 . O16 . 107.1(8) yes
C14 . C15 . H151 . 110.9 no
O16 . C15 . H151 . 109.3 no
C14 . C15 . H152 . 110.6 no
O16 . C15 . H152 . 109.5 no
H151 . C15 . H152 . 109.4 no
C15 . O16 . C117 . 114.1(8) yes
O16 . C17 . C18 . 115.6(11) yes
O16 . C17 . C22 . 124.6(11) yes
C18 . C17 . C22 . 119.8(11) yes
C17 . C18 . C19 . 120.4(11) yes
C17 . C18 . H181 . 119.5 no
C19 . C18 . H181 . 120.1 no
C18 . C19 . C20 . 119.8(11) yes
C18 . C19 . H191 . 120.2 no
C20 . C19 . H191 . 120.0 no
C19 . C20 . C21 . 120.2(11) yes
C19 . C20 . O23 . 117.0(10) yes
C21 . C20 . O23 . 122.8(11) yes
C20 . C21 . C22 . 119.6(11) yes
C20 . C21 . H211 . 120.3 no
C22 . C21 . H211 . 120.1 no
C21 . C22 . C17 . 120.2(11) yes
C21 . C22 . H221 . 119.6 no
C17 . C22 . H221 . 120.1 no
C20 . O23 . C24 . 121.1(12) yes
O23 . C24 . C25 . 115.4(17) yes
O23 . C24 . H242 . 107.8 no
C25 . C24 . H242 . 107.8 no
O23 . C24 . H241 . 109.3 no
C25 . C24 . H241 . 106.5 no
H242 . C24 . H241 . 109.9 no
C24 . C25 . O26 . 106.7(15) yes
C24 . C25 . H251 . 107.1 no
O26 . C25 . H251 . 108.2 no
C24 . C25 . H252 . 113.4 no
O26 . C25 . H252 . 109.5 no
H251 . C25 . H252 . 111.6 no
C25 . O26 . C27 . 112.1(14) yes
O26 . C27 . C28 . 110.7(15) yes
O26 . C27 . H272 . 106.5 no
C28 . C27 . H272 . 116.3 no
O26 . C27 . H271 . 105.8 no
C28 . C27 . H271 . 106.7 no
H272 . C27 . H271 . 110.3 no
C27 . C28 . O29 . 109.1(15) yes
C27 . C28 . H282 . 108.8 no
O29 . C28 . H282 . 111.6 no
C27 . C28 . H281 . 109.2 no
O29 . C28 . H281 . 107.9 no
H282 . C28 . H281 . 110.2 no
C28 . O29 . C30 . 111.9(13) yes
O29 . C30 . C31 . 109.7(15) yes
O29 . C30 . H302 . 114.3 no
C31 . C30 . H302 . 107.5 no
O29 . C30 . H301 . 105.1 no
C31 . C30 . H301 . 110.7 no
H302 . C30 . H301 . 109.5 no
C30 . C31 . O32 . 109.8(15) yes
C30 . C31 . H312 . 106.9 no
O32 . C31 . H312 . 106.5 no
C30 . C31 . H311 . 111.7 no
O32 . C31 . H311 . 112.8 no
H312 . C31 . H311 . 108.9 no
C31 . O32 . C33 . 112.7(12) yes
O32 . C33 . C34 . 110.0(14) yes
O32 . C33 . H331 . 106.8 no
C34 . C33 . H331 . 106.6 no
O32 . C33 . H332 . 109.4 no
C34 . C33 . H332 . 114.7 no
H331 . C33 . H332 . 109.1 no
C33 . C34 . O35 . 103.0(12) yes
C33 . C34 . H342 . 115.2 no
O35 . C34 . H342 . 115.7 no
C33 . C34 . H341 . 107.4 no
O35 . C34 . H341 . 104.8 no
H342 . C34 . H341 . 109.9 no
C36 . O35 . C134 . 125.1(7) yes
O35 . C36 . C37 . 124.7(7) yes
O35 . C36 . C41 . 118.5(7) yes
C37 . C36 . C41 . 116.8(7) yes
C36 . C37 . C38 . 120.5(8) yes
C36 . C37 . H371 . 118.6 no
C38 . C37 . H371 . 120.9 no
C37 . C38 . C39 . 122.3(8) yes
C37 . C38 . H381 . 119.3 no
C39 . C38 . H381 . 118.4 no
C38 . C39 . C40 . 116.8(7) yes
C38 . C39 . O42 . 117.1(7) yes
C40 . C39 . O42 . 126.1(7) yes
C39 . C40 . C41 . 120.2(7) yes
C39 . C40 . H401 . 117.9 no
C41 . C40 . H401 . 121.9 no
C40 . C41 . C36 . 123.4(7) yes
C40 . C41 . H411 . 118.7 no
C36 . C41 . H411 . 117.9 no
C39 . O42 . C43 . 116.8(5) yes
O42 . C43 . C44 . 107.5(6) yes
O42 . C43 . H431 . 110.3 no
C44 . C43 . H431 . 108.6 no
O42 . C43 . H432 . 109.3 no
C44 . C43 . H432 . 111.3 no
H431 . C43 . H432 . 109.9 no
C43 . C44 . N45 . 113.6(6) yes
C43 . C44 . H442 . 110.0 no
N45 . C44 . H442 . 110.6 no
C43 . C44 . H441 . 104.3 no
N45 . C44 . H441 . 105.6 no
H442 . C44 . H441 . 112.6 no
C44 . N45 . C46 . 124.7(8) yes
C44 . N45 . H451 . 117.2 no
C46 . N45 . H451 . 118.1 no
C2 . C46 . N45 . 114.6(8) yes
C2 . C46 . O47 . 122.4(8) yes
N45 . C46 . O47 . 123.0(7) yes
C102 . C101 . C106 . 117.8(10) yes
C102 . C101 . I107 . 117.2(10) yes
C106 . C101 . I107 . 125.0(10) yes
C101 . C102 . C103 . 122.4(10) yes
C101 . C102 . F108 . 119.5(11) yes
C103 . C102 . F108 . 118.1(11) yes
C102 . C103 . C104 . 117.8(9) yes
C102 . C103 . F109 . 121.5(12) yes
C104 . C103 . F109 . 120.8(11) yes
C103 . C104 . C105 . 122.2(9) yes
C103 . C104 . F110 . 115.6(12) yes
C105 . C104 . F110 . 122.1(12) yes
C104 . C105 . C106 . 117.8(9) yes
C104 . C105 . F111 . 119.2(11) yes
C106 . C105 . F111 . 123.0(12) yes
C105 . C106 . C101 . 122.0(10) yes
C105 . C106 . F112 . 120.8(12) yes
C101 . C106 . F112 . 117.2(12) yes
C101 . I107 . O12 . 172.1(3) yes
O16 . C117 . C118 . 115.6(12) yes
O16 . C117 . C122 . 123.5(11) yes
C118 . C117 . C122 . 120.9(11) yes
C117 . C118 . C119 . 119.0(11) yes
C117 . C118 . H1181 . 121.7 no
C119 . C118 . H1181 . 119.3 no
C118 . C119 . C120 . 120.6(11) yes
C118 . C119 . H1191 . 120.7 no
C120 . C119 . H1191 . 118.7 no
C119 . C120 . C121 . 119.1(11) yes
C119 . C120 . O123 . 128.8(11) yes
C121 . C120 . O123 . 112.1(10) yes
C120 . C121 . C122 . 121.2(11) yes
C120 . C121 . H1211 . 120.4 no
C122 . C121 . H1211 . 118.4 no
C117 . C122 . C121 . 119.2(11) yes
C117 . C122 . H1221 . 119.2 no
C121 . C122 . H1221 . 121.6 no
C120 . O123 . C124 . 112.4(11) yes
O123 . C124 . C125 . 102.6(15) yes
O123 . C124 . H1241 . 109.9 no
C125 . C124 . H1241 . 114.2 no
O123 . C124 . H1242 . 109.7 no
C125 . C124 . H1242 . 109.8 no
H1241 . C124 . H1242 . 110.3 no
C124 . C125 . O126 . 112.3(14) yes
C124 . C125 . H1251 . 108.8 no
O126 . C125 . H1251 . 112.9 no
C124 . C125 . H1252 . 105.8 no
O126 . C125 . H1252 . 105.4 no
H1251 . C125 . H1252 . 111.4 no
C125 . O126 . C127 . 113.3(11) yes
O126 . C127 . C128 . 108.7(12) yes
O126 . C127 . H1271 . 108.5 no
C128 . C127 . H1271 . 107.7 no
O126 . C127 . H1272 . 112.9 no
C128 . C127 . H1272 . 107.1 no
H1271 . C127 . H1272 . 111.8 no
C127 . C128 . O129 . 110.4(11) yes
C127 . C128 . H1281 . 104.7 no
O129 . C128 . H1281 . 102.5 no
C127 . C128 . H1282 . 115.8 no
O129 . C128 . H1282 . 113.0 no
H1281 . C128 . H1282 . 109.1 no
C128 . O129 . C130 . 112.4(10) yes
O129 . C130 . C131 . 107.0(11) yes
O129 . C130 . H1302 . 105.3 no
C131 . C130 . H1302 . 111.7 no
O129 . C130 . H1301 . 113.2 no
C131 . C130 . H1301 . 110.5 no
H1302 . C130 . H1301 . 109.1 no
C130 . C131 . O132 . 110.9(10) yes
C130 . C131 . H1312 . 109.1 no
O132 . C131 . H1312 . 109.7 no
C130 . C131 . H1311 . 109.2 no
O132 . C131 . H1311 . 109.1 no
H1312 . C131 . H1311 . 108.9 no
C131 . O132 . C133 . 112.0(10) yes
O132 . C133 . C134 . 111.3(12) yes
O132 . C133 . H1332 . 109.2 no
C134 . C133 . H1332 . 113.7 no
O132 . C133 . H1331 . 109.5 no
C134 . C133 . H1331 . 103.7 no
H1332 . C133 . H1331 . 109.3 no
C133 . C134 . O35 . 114.6(11) yes
C133 . C134 . H1342 . 105.0 no
O35 . C134 . H1342 . 104.1 no
C133 . C134 . H1341 . 112.0 no
O35 . C134 . H1341 . 110.4 no
H1342 . C134 . H1341 . 110.2 no
C202 . C201 . C206 . 118.2(12) yes
C202 . C201 . I207 . 127.5(12) yes
C206 . C201 . I207 . 114.3(12) yes
C201 . C202 . C203 . 121.8(12) yes
C201 . C202 . F208 . 122.2(14) yes
C203 . C202 . F208 . 116.0(14) yes
C202 . C203 . C204 . 118.6(11) yes
C202 . C203 . F209 . 119.2(14) yes
C204 . C203 . F209 . 122.3(14) yes
C203 . C204 . C205 . 121.1(11) yes
C203 . C204 . F210 . 120.7(15) yes
C205 . C204 . F210 . 118.2(15) yes
C204 . C205 . C206 . 118.7(11) yes
C204 . C205 . F211 . 121.4(15) yes
C206 . C205 . F211 . 119.9(15) yes
C205 . C206 . C201 . 121.7(12) yes
C205 . C206 . F212 . 112.1(14) yes
C201 . C206 . F212 . 126.2(15) yes
C201 . I207 . O12 . 153.4(5) yes
C7 . C49 . H493 . 106.7 no
C7 . C49 . H491 . 112.3 no
H493 . C49 . H491 . 109.5 no
C7 . C49 . H492 . 109.4 no
H493 . C49 . H492 . 109.5 no
H491 . C49 . H492 . 109.5 no
C7 . C50 . H502 . 108.9 no
C7 . C50 . H503 . 107.4 no
H502 . C50 . H503 . 109.5 no
C7 . C50 . H501 . 112.0 no
H502 . C50 . H501 . 109.5 no
H503 . C50 . H501 . 109.5 no
C7 . C48 . H481 . 105.9 no
C7 . C48 . H482 . 112.4 no
H481 . C48 . H482 . 109.5 no
C7 . C48 . H483 . 110.1 no
H481 . C48 . H483 . 109.5 no
H482 . C48 . H483 . 109.5 no

loop_
_geom_bond_atom_site_label_1
_geom_bond_site_symmetry_1
_geom_bond_atom_site_label_2
_geom_bond_site_symmetry_2
_geom_bond_distance
_geom_bond_publ_flag
C1 . C2 . 1.389(12) yes
C1 . C6 . 1.409(10) yes
C1 . H11 . 0.943 no
C2 . C3 . 1.419(11) yes
C2 . C46 . 1.511(11) yes
C3 . C4 . 1.414(11) yes
C3 . H31 . 0.950 no
C4 . C5 . 1.391(12) yes
C4 . C7 . 1.542(12) yes
C5 . C6 . 1.427(12) yes
C5 . H51 . 0.922 no
C6 . C11 . 1.482(13) yes
C7 . C8 . 1.553(8) yes
C7 . C9 . 1.539(7) yes
C7 . C10 . 1.538(7) yes
C7 . C49 . 1.541(9) yes
C7 . C50 . 1.545(9) yes
C7 . C48 . 1.539(9) yes
C8 . H81 . 0.970 no
C8 . H82 . 0.985 no
C8 . H83 . 0.973 no
C9 . H93 . 0.974 no
C9 . H92 . 0.981 no
C9 . H91 . 0.969 no
C10 . H101 . 0.961 no
C10 . H102 . 0.974 no
C10 . H103 . 0.970 no
C11 . O12 . 1.235(10) yes
C11 . N13 . 1.344(12) yes
O12 . I207 . 3.335(11) yes
N13 . C14 . 1.454(13) yes
N13 . H131 . 0.850 no
C14 . C15 . 1.545(14) yes
C14 . H141 . 0.968 no
C14 . H142 . 0.966 no
C15 . O16 . 1.434(11) yes
C15 . H151 . 0.982 no
C15 . H152 . 0.984 no
O16 . C117 . 1.387(13) yes
C17 . C18 . 1.396(8) yes
C17 . C22 . 1.398(8) yes
C18 . C19 . 1.397(8) yes
C18 . H181 . 0.950 no
C19 . C20 . 1.399(8) yes
C19 . H191 . 0.950 no
C20 . C21 . 1.403(8) yes
C20 . O23 . 1.388(16) yes
C21 . C22 . 1.400(8) yes
C21 . H211 . 0.950 no
C22 . H221 . 0.950 no
O23 . C24 . 1.439(8) yes
C24 . C25 . 1.502(9) yes
C24 . H242 . 0.972 no
C24 . H241 . 0.972 no
C25 . O26 . 1.442(9) yes
C25 . H251 . 0.961 no
C25 . H252 . 0.960 no
O26 . C27 . 1.441(9) yes
C27 . C28 . 1.497(9) yes
C27 . H272 . 0.965 no
C27 . H271 . 0.964 no
C28 . O29 . 1.438(9) yes
C28 . H282 . 0.968 no
C28 . H281 . 0.968 no
O29 . C30 . 1.445(9) yes
C30 . C31 . 1.497(9) yes
C30 . H302 . 0.961 no
C30 . H301 . 0.977 no
C31 . O32 . 1.446(9) yes
C31 . H312 . 0.962 no
C31 . H311 . 0.974 no
O32 . C33 . 1.443(9) yes
C33 . C34 . 1.498(9) yes
C33 . H331 . 0.973 no
C33 . H332 . 0.979 no
C34 . O35 . 1.449(9) yes
C34 . H342 . 0.971 no
C34 . H341 . 0.973 no
O35 . C36 . 1.401(9) yes
O35 . C134 . 1.454(8) yes
C36 . C37 . 1.390(12) yes
C36 . C41 . 1.363(11) yes
C37 . C38 . 1.385(13) yes
C37 . H371 . 0.926 no
C38 . C39 . 1.387(11) yes
C38 . H381 . 0.938 no
C39 . C40 . 1.386(10) yes
C39 . O42 . 1.381(9) yes
C40 . C41 . 1.383(12) yes
C40 . H401 . 0.951 no
C41 . H411 . 0.925 no
O42 . C43 . 1.448(9) yes
C43 . C44 . 1.539(11) yes
C43 . H431 . 0.970 no
C43 . H432 . 0.973 no
C44 . N45 . 1.462(9) yes
C44 . H442 . 0.964 no
C44 . H441 . 0.982 no
N45 . C46 . 1.378(11) yes
N45 . H451 . 0.850 no
C46 . O47 . 1.219(11) yes
C101 . C102 . 1.373(8) yes
C101 . C106 . 1.369(8) yes
C101 . I107 . 2.130(12) yes
C102 . C103 . 1.374(8) yes
C102 . F108 . 1.382(8) yes
C103 . C104 . 1.369(8) yes
C103 . F109 . 1.382(8) yes
C104 . C105 . 1.372(8) yes
C104 . F110 . 1.374(8) yes
C105 . C106 . 1.381(8) yes
C105 . F111 . 1.377(8) yes
C106 . F112 . 1.383(8) yes
C117 . C118 . 1.401(8) yes
C117 . C122 . 1.398(8) yes
C118 . C119 . 1.404(8) yes
C118 . H1181 . 0.950 no
C119 . C120 . 1.404(8) yes
C119 . H1191 . 0.950 no
C120 . C121 . 1.392(8) yes
C120 . O123 . 1.441(16) yes
C121 . C122 . 1.394(8) yes
C121 . H1211 . 0.950 no
C122 . H1221 . 0.950 no
O123 . C124 . 1.436(9) yes
C124 . C125 . 1.496(9) yes
C124 . H1241 . 0.974 no
C124 . H1242 . 0.964 no
C125 . O126 . 1.441(8) yes
C125 . H1251 . 0.969 no
C125 . H1252 . 0.968 no
O126 . C127 . 1.437(8) yes
C127 . C128 . 1.495(9) yes
C127 . H1271 . 0.978 no
C127 . H1272 . 0.972 no
C128 . O129 . 1.441(9) yes
C128 . H1281 . 0.976 no
C128 . H1282 . 0.981 no
O129 . C130 . 1.442(8) yes
C130 . C131 . 1.500(9) yes
C130 . H1302 . 0.967 no
C130 . H1301 . 0.980 no
C131 . O132 . 1.449(8) yes
C131 . H1312 . 0.960 no
C131 . H1311 . 0.978 no
O132 . C133 . 1.436(9) yes
C133 . C134 . 1.502(9) yes
C133 . H1332 . 0.965 no
C133 . H1331 . 0.976 no
C134 . H1342 . 0.974 no
C134 . H1341 . 0.969 no
C201 . C202 . 1.370(8) yes
C201 . C206 . 1.369(8) yes
C201 . I207 . 2.146(14) yes
C202 . C203 . 1.375(8) yes
C202 . F208 . 1.369(9) yes
C203 . C204 . 1.371(8) yes
C203 . F209 . 1.372(8) yes
C204 . C205 . 1.372(8) yes
C204 . F210 . 1.383(8) yes
C205 . C206 . 1.375(9) yes
C205 . F211 . 1.374(9) yes
C206 . F212 . 1.379(8) yes
C49 . H493 . 0.950 no
C49 . H491 . 0.950 no
C49 . H492 . 0.950 no
C50 . H502 . 0.950 no
C50 . H503 . 0.950 no
C50 . H501 . 0.950 no
C48 . H481 . 0.950 no
C48 . H482 . 0.950 no
C48 . H483 . 0.950 no

loop_
_geom_hbond_atom_site_label_D
_geom_hbond_site_symmetry_D
_geom_hbond_atom_site_label_H
_geom_hbond_site_symmetry_H
_geom_hbond_atom_site_label_A
_geom_hbond_site_symmetry_A
_geom_hbond_angle_DHA
_geom_hbond_distance_DH
_geom_hbond_distance_HA
_geom_hbond_distance_DA
_geom_hbond_publ_flag
C1 . H11 . O35 4_656 171 0.94 2.47 3.40(2) yes
C14 . H142 . C49 1_545 156 0.97 2.26 3.17(2) yes
C15 . H151 . O29 8_646 145 0.98 2.31 3.16(2) yes
O123 . H241 . O26 . 122 1.11 2.39 3.12(2) yes
O123 . H241 . O126 . 121 1.11 2.14 2.88(2) yes
C34 . H342 . C118 8_656 136 0.97 2.56 3.33(2) yes
C134 . H342 . C118 8_656 134 1.19 2.56 3.50(2) yes
C34 . H341 . O47 4_666 134 0.97 2.58 3.33(2) yes
C44 . H442 . O26 4_656 128 0.96 2.53 3.21(2) yes
C124 . H1241 . C38 8_646 148 0.97 2.57 3.44(2) yes
C19 . H1191 . C124 . 131 0.77 2.59 3.14(2) yes
N45 . H451 . O32 4_656 147 0.85 2.43 3.17(2) yes
N45 . H451 . O132 4_656 136 0.85 2.17 2.85(2) yes
N13 . H131 . O35 4_656 142 0.85 2.56 3.27(2) yes
